data_2220279
loop_
_publ_author_name
'Liu, Bin'
'Yang, Bo-Lun'

_publ_section_title
;Hexaaqua(5,7-dihydroxy-4-oxo-2-phenyl-4<i>H</i>-chromene-8-sulfonato)calcium(II)
 5,7-dihydroxy-4-oxo-2-phenyl-4<i>H</i>-chromene-8-sulfonate trihydrate
;
_journal_coeditor_code LX2072
_journal_issue 12
_journal_name_full 'Acta Crystallographica Section E'
_journal_page_first m1569
_journal_page_last m1570
_journal_paper_doi 10.1107/S1600536808037586
_journal_volume 64
_journal_year 2008
_chemical_formula_iupac '[Ca (C15 H9 O7 S) (H2 O)6] (C15 H9 O7 S) , 3H2 O'
_chemical_formula_moiety 'C15 H21 Ca O13 S + , C15 H9 O7 S - , 3H2 O'
_chemical_formula_sum 'C30 H36 Ca O23 S2'
_chemical_formula_weight 868.79
_chemical_name_systematic
;Hexaaqua(5,7-dihydroxy-4-oxo-2-phenyl-4<i>H</i>-chromene-8-sulfonato)calcium(II)
5,7-dihydroxy-4-oxo-2-phenyl-4<i>H</i>-chromene-8-sulfonate
 trihydrate
;
_space_group_IT_number 2
_symmetry_cell_setting triclinic
_symmetry_space_group_name_Hall '-P 1'
_symmetry_space_group_name_H-M 'P -1'
_atom_sites_solution_hydrogens geom
_atom_sites_solution_primary direct
_atom_sites_solution_secondary difmap
_audit_creation_method SHELXL97
_cell_angle_alpha 95.136(2)
_cell_angle_beta 102.167(3)
_cell_angle_gamma 107.423(2)
_cell_formula_units_Z 2
_cell_length_a 11.360(2)
_cell_length_b 12.3900(10)
_cell_length_c 13.975(2)
_cell_measurement_reflns_used 2128
_cell_measurement_temperature 296(2)
_cell_measurement_theta_max 23.87
_cell_measurement_theta_min 2.49
_cell_volume 1809.9(4)
_computing_cell_refinement 'SAINT-Plus (Bruker, 1999)'
_computing_data_collection 'SMART (Bruker, 1999)'
_computing_data_reduction 'SAINT-Plus (Bruker, 1999)'
_computing_molecular_graphics 'SHELXTL (Sheldrick, 2008)'
_computing_publication_material 'SHELXTL (Sheldrick, 2008)'
_computing_structure_refinement 'SHELXL97 (Sheldrick, 2008)'
_computing_structure_solution 'SHELXS97 (Sheldrick, 2008)'
_diffrn_ambient_temperature 296(2)
_diffrn_detector_area_resol_mean 10.0
_diffrn_measured_fraction_theta_full 0.980
_diffrn_measured_fraction_theta_max 0.980
_diffrn_measurement_device_type 'Bruker SMART CCD area-detector'
_diffrn_measurement_method '\f and \w'
_diffrn_radiation_monochromator graphite
_diffrn_radiation_source 'fine-focus sealed tube'
_diffrn_radiation_type MoK\a
_diffrn_radiation_wavelength 0.71073
_diffrn_reflns_av_R_equivalents 0.0256
_diffrn_reflns_av_sigmaI/netI 0.0525
_diffrn_reflns_limit_h_max 13
_diffrn_reflns_limit_h_min -9
_diffrn_reflns_limit_k_max 14
_diffrn_reflns_limit_k_min -14
_diffrn_reflns_limit_l_max 16
_diffrn_reflns_limit_l_min -16
_diffrn_reflns_number 9179
_diffrn_reflns_theta_full 25.05
_diffrn_reflns_theta_max 25.05
_diffrn_reflns_theta_min 1.51
_exptl_absorpt_coefficient_mu 0.383
_exptl_absorpt_correction_T_max 0.9465
_exptl_absorpt_correction_T_min 0.8740
_exptl_absorpt_correction_type multi-scan
_exptl_absorpt_process_details '(SADABS; Bruker, 1999)'
_exptl_crystal_colour colourless
_exptl_crystal_density_diffrn 1.594
_exptl_crystal_density_method 'not measured'
_exptl_crystal_description sheet
_exptl_crystal_F_000 904
_exptl_crystal_size_max 0.36
_exptl_crystal_size_mid 0.23
_exptl_crystal_size_min 0.14
_refine_diff_density_max 0.400
_refine_diff_density_min -0.399
_refine_ls_extinction_method none
_refine_ls_goodness_of_fit_ref 1.035
_refine_ls_hydrogen_treatment mixed
_refine_ls_matrix_type full
_refine_ls_number_parameters 558
_refine_ls_number_reflns 6299
_refine_ls_number_restraints 16
_refine_ls_restrained_S_all 1.034
_refine_ls_R_factor_all 0.0794
_refine_ls_R_factor_gt 0.0552
_refine_ls_shift/su_max_lt 0.001
_refine_ls_shift/su_mean 0.000
_refine_ls_structure_factor_coef Fsqd
_refine_ls_weighting_details 'calc w = 1/[\s^2^(Fo^2^)+(0.0956P)^2^] where P=(Fo^2^+2Fc^2^)/3'
_refine_ls_weighting_scheme calc
_refine_ls_wR_factor_gt 0.1434
_refine_ls_wR_factor_ref 0.1667
_reflns_number_gt 4416
_reflns_number_total 6299
_reflns_threshold_expression I>2\s(I)
_cod_data_source_file lx2072.cif
_cod_data_source_block I
_cod_database_code 2220279
_cod_database_fobs_code 2220279

loop_
_symmetry_equiv_pos_as_xyz
'x, y, z'
'-x, -y, -z'

loop_
_atom_site_type_symbol
_atom_site_label
_atom_site_fract_x
_atom_site_fract_y
_atom_site_fract_z
_atom_site_U_iso_or_equiv
_atom_site_adp_type
_atom_site_calc_flag
_atom_site_refinement_flags
_atom_site_occupancy
Ca Ca1 0.10081(6) 0.62071(6) 0.23114(5) 0.0393(2) Uani d . 1
S S2 0.33030(8) 0.65555(7) 0.07174(7) 0.0427(3) Uani d . 1
O O1 0.46932(19) 0.90038(18) 0.11438(16) 0.0358(5) Uani d . 1
O O2 0.8501(2) 1.0701(2) 0.17925(19) 0.0492(6) Uani d . 1
O O3 0.8907(2) 0.8768(2) 0.1856(2) 0.0551(7) Uani d . 1
H H3 0.9073 0.9455 0.1833 0.083 Uiso calc R 1
O O4 0.5425(3) 0.5415(2) 0.1183(3) 0.0636(8) Uani d . 1
H H4 0.4644 0.5167 0.1030 0.095 Uiso calc R 1
O O5 0.3082(3) 0.5319(2) 0.0591(2) 0.0645(8) Uani d . 1
O O6 0.2916(2) 0.6914(2) -0.02215(19) 0.0582(7) Uani d . 1
O O7 0.2732(2) 0.6922(2) 0.14628(19) 0.0489(6) Uani d . 1
O O8 0.3056(3) 0.6613(3) 0.3527(2) 0.0547(7) Uani d D 1
H H8A 0.289(4) 0.653(4) 0.4063(18) 0.080 Uiso d D 1
H H8B 0.332(4) 0.612(3) 0.331(3) 0.080 Uiso d D 1
O O9 0.1102(3) 0.4520(2) 0.1496(3) 0.0698(9) Uani d D 1
H H9A 0.053(3) 0.390(2) 0.128(3) 0.080 Uiso d D 1
H H9B 0.170(3) 0.462(4) 0.124(3) 0.080 Uiso d D 1
O O10 0.0505(3) 0.5170(3) 0.3609(2) 0.0716(9) Uani d D 1
H H10A 0.011(4) 0.4479(12) 0.345(3) 0.080 Uiso d D 1
H H10B 0.088(4) 0.534(4) 0.4197(12) 0.080 Uiso d D 1
O O11 -0.1277(3) 0.5121(2) 0.1799(2) 0.0533(7) Uani d D 1
H H11B -0.169(4) 0.487(4) 0.1221(13) 0.080 Uiso d D 1
H H11A -0.171(4) 0.473(3) 0.212(3) 0.080 Uiso d D 1
O O12 0.0807(3) 0.7627(2) 0.3400(2) 0.0597(8) Uani d D 1
H H12A 0.039(4) 0.746(4) 0.381(2) 0.065(15) Uiso d D 1
H H12B 0.096(4) 0.8316(11) 0.343(3) 0.080 Uiso d D 1
O O13 0.0262(3) 0.7350(3) 0.1202(2) 0.0633(8) Uani d D 1
H H13B -0.009(4) 0.780(3) 0.137(3) 0.080 Uiso d D 1
H H13A 0.036(5) 0.742(4) 0.0644(16) 0.080 Uiso d D 1
C C1 0.4349(3) 1.1836(3) 0.1122(3) 0.0416(8) Uani d . 1
H H1 0.5183 1.2318 0.1219 0.050 Uiso calc R 1
C C2 0.3361(4) 1.2284(3) 0.0989(3) 0.0489(9) Uani d . 1
H H2 0.3534 1.3068 0.0996 0.059 Uiso calc R 1
C C3 0.2126(4) 1.1585(3) 0.0846(3) 0.0528(10) Uani d . 1
H H3A 0.1466 1.1894 0.0751 0.063 Uiso calc R 1
C C4 0.1863(4) 1.0421(3) 0.0843(3) 0.0533(10) Uani d . 1
H H4A 0.1026 0.9949 0.0752 0.064 Uiso calc R 1
C C5 0.2837(3) 0.9957(3) 0.0974(3) 0.0438(9) Uani d . 1
H H5 0.2654 0.9173 0.0973 0.053 Uiso calc R 1
C C6 0.4093(3) 1.0654(3) 0.1110(2) 0.0341(7) Uani d . 1
C C7 0.5135(3) 1.0167(3) 0.1252(2) 0.0329(7) Uani d . 1
C C8 0.6398(3) 1.0755(3) 0.1468(3) 0.0383(8) Uani d . 1
H H8 0.6672 1.1550 0.1527 0.046 Uiso calc R 1
C C9 0.7315(3) 1.0169(3) 0.1605(2) 0.0373(8) Uani d . 1
C C10 0.6825(3) 0.8946(3) 0.1508(2) 0.0364(8) Uani d . 1
C C11 0.7630(3) 0.8262(3) 0.1641(3) 0.0408(8) Uani d . 1
C C12 0.7130(3) 0.7104(3) 0.1546(3) 0.0485(9) Uani d . 1
H H12 0.7671 0.6669 0.1655 0.058 Uiso calc R 1
C C13 0.5817(3) 0.6561(3) 0.1287(3) 0.0435(8) Uani d . 1
C C14 0.4975(3) 0.7200(3) 0.1131(3) 0.0373(8) Uani d . 1
C C15 0.5518(3) 0.8389(3) 0.1270(2) 0.0334(7) Uani d . 1
S S1 -0.31929(8) 0.40326(7) 0.37480(7) 0.0416(2) Uani d . 1
O O14 -0.4556(2) 0.16187(18) 0.37202(17) 0.0391(6) Uani d . 1
O O15 -0.8338(2) -0.0055(2) 0.3292(2) 0.0579(7) Uani d . 1
O O16 -0.8755(2) 0.1864(2) 0.3212(3) 0.0693(9) Uani d . 1
H H16 -0.8920 0.1170 0.3196 0.104 Uiso calc R 1
O O17 -0.5301(3) 0.5183(2) 0.3526(3) 0.0708(9) Uani d . 1
H H17 -0.4520 0.5427 0.3656 0.106 Uiso calc R 1
O O18 -0.2978(3) 0.5258(2) 0.3808(3) 0.0689(9) Uani d . 1
O O19 -0.2916(2) 0.3558(2) 0.28751(19) 0.0521(7) Uani d . 1
O O20 -0.2531(2) 0.3747(2) 0.46429(19) 0.0556(7) Uani d . 1
C C16 -0.2675(3) 0.0700(3) 0.4116(3) 0.0474(9) Uani d . 1
H H16A -0.2490 0.1491 0.4187 0.057 Uiso calc R 1
C C17 -0.1700(4) 0.0242(4) 0.4252(3) 0.0601(11) Uani d . 1
H H17A -0.0859 0.0725 0.4406 0.072 Uiso calc R 1
C C18 -0.1959(4) -0.0926(4) 0.4162(3) 0.0614(11) Uani d . 1
H H18 -0.1297 -0.1232 0.4251 0.074 Uiso calc R 1
C C19 -0.3201(4) -0.1637(3) 0.3939(3) 0.0613(11) Uani d . 1
H H19 -0.3379 -0.2425 0.3893 0.074 Uiso calc R 1
C C20 -0.4183(4) -0.1186(3) 0.3784(3) 0.0543(10) Uani d . 1
H H20 -0.5022 -0.1675 0.3619 0.065 Uiso calc R 1
C C21 -0.3936(3) -0.0018(3) 0.3871(2) 0.0396(8) Uani d . 1
C C22 -0.4987(3) 0.0466(3) 0.3714(2) 0.0392(8) Uani d . 1
C C23 -0.6230(4) -0.0108(3) 0.3576(3) 0.0460(9) Uani d . 1
H H23 -0.6490 -0.0896 0.3570 0.055 Uiso calc R 1
C C24 -0.7170(3) 0.0460(3) 0.3437(3) 0.0440(9) Uani d . 1
C C25 -0.6679(3) 0.1687(3) 0.3477(3) 0.0398(8) Uani d . 1
C C26 -0.7489(3) 0.2363(3) 0.3370(3) 0.0486(9) Uani d . 1
C C27 -0.6996(3) 0.3518(3) 0.3409(3) 0.0537(10) Uani d . 1
H H27 -0.7534 0.3958 0.3355 0.064 Uiso calc R 1
C C28 -0.5694(4) 0.4046(3) 0.3529(3) 0.0491(9) Uani d . 1
C C29 -0.4845(3) 0.3408(3) 0.3635(3) 0.0378(8) Uani d . 1
C C30 -0.5383(3) 0.2232(3) 0.3608(2) 0.0371(8) Uani d . 1
O O21 -0.0582(3) 0.7003(3) 0.4724(3) 0.0810(10) Uani d D 1
H H21B -0.126(3) 0.648(3) 0.448(3) 0.080 Uiso d D 1
H H21A -0.022(4) 0.698(4) 0.5295(16) 0.080 Uiso d D 1
O O22 -0.0730(3) 0.2875(2) 0.3291(2) 0.0699(8) Uani d . 1
O O23 0.0758(3) 0.7542(2) -0.0680(2) 0.0539(7) Uani d D 1
H H23B 0.139(3) 0.734(4) -0.063(4) 0.080 Uiso d D 1
H H23A 0.091(4) 0.809(3) -0.098(3) 0.080 Uiso d D 1

loop_
_atom_site_aniso_label
_atom_site_aniso_U_11
_atom_site_aniso_U_22
_atom_site_aniso_U_33
_atom_site_aniso_U_12
_atom_site_aniso_U_13
_atom_site_aniso_U_23
Ca1 0.0356(4) 0.0336(4) 0.0470(4) 0.0079(3) 0.0112(3) 0.0073(3)
S2 0.0317(5) 0.0357(5) 0.0573(6) 0.0038(4) 0.0169(4) 0.0026(4)
O1 0.0277(12) 0.0306(12) 0.0481(14) 0.0090(10) 0.0077(10) 0.0067(10)
O2 0.0272(13) 0.0438(14) 0.0663(17) 0.0011(11) 0.0060(12) 0.0070(12)
O3 0.0255(13) 0.0534(16) 0.083(2) 0.0134(12) 0.0080(13) 0.0070(15)
O4 0.0544(17) 0.0368(15) 0.104(2) 0.0180(13) 0.0249(18) 0.0126(15)
O5 0.0462(16) 0.0341(14) 0.112(2) 0.0042(12) 0.0365(16) -0.0017(15)
O6 0.0365(15) 0.0751(19) 0.0498(16) 0.0051(14) 0.0038(12) 0.0060(14)
O7 0.0452(15) 0.0417(14) 0.0638(17) 0.0107(12) 0.0272(13) 0.0079(12)
O8 0.0415(15) 0.0599(18) 0.0611(18) 0.0136(13) 0.0134(14) 0.0121(15)
O9 0.056(2) 0.0396(16) 0.110(3) 0.0005(14) 0.0415(18) -0.0045(16)
O10 0.075(2) 0.0539(18) 0.0548(18) -0.0136(16) -0.0018(16) 0.0158(16)
O11 0.0375(15) 0.0555(17) 0.0581(18) 0.0041(13) 0.0096(13) 0.0097(14)
O12 0.077(2) 0.0357(15) 0.071(2) 0.0152(15) 0.0338(17) 0.0048(15)
O13 0.069(2) 0.079(2) 0.071(2) 0.0456(17) 0.0370(17) 0.0371(18)
C1 0.043(2) 0.038(2) 0.045(2) 0.0132(16) 0.0130(16) 0.0061(16)
C2 0.058(3) 0.039(2) 0.058(2) 0.0242(19) 0.0158(19) 0.0144(17)
C3 0.051(2) 0.058(3) 0.059(2) 0.031(2) 0.0124(19) 0.012(2)
C4 0.032(2) 0.058(3) 0.067(3) 0.0143(18) 0.0086(18) 0.007(2)
C5 0.034(2) 0.0360(19) 0.057(2) 0.0088(16) 0.0074(17) 0.0053(16)
C6 0.0340(18) 0.0350(18) 0.0333(17) 0.0119(15) 0.0086(14) 0.0039(14)
C7 0.0328(18) 0.0322(17) 0.0322(17) 0.0095(14) 0.0073(14) 0.0038(13)
C8 0.0359(19) 0.0288(17) 0.048(2) 0.0078(15) 0.0110(16) 0.0069(15)
C9 0.0287(18) 0.0381(19) 0.0389(19) 0.0031(15) 0.0067(14) 0.0057(15)
C10 0.0298(18) 0.0387(19) 0.0399(19) 0.0103(15) 0.0076(14) 0.0084(15)
C11 0.0295(18) 0.047(2) 0.046(2) 0.0126(16) 0.0089(15) 0.0082(16)
C12 0.040(2) 0.047(2) 0.065(3) 0.0236(18) 0.0120(18) 0.0141(19)
C13 0.043(2) 0.036(2) 0.056(2) 0.0152(16) 0.0180(17) 0.0113(16)
C14 0.0336(18) 0.0337(18) 0.0451(19) 0.0093(15) 0.0133(15) 0.0074(15)
C15 0.0246(16) 0.0385(18) 0.0394(18) 0.0108(14) 0.0113(14) 0.0084(14)
S1 0.0318(5) 0.0354(5) 0.0513(6) 0.0048(4) 0.0067(4) 0.0057(4)
O14 0.0316(13) 0.0314(12) 0.0528(14) 0.0078(10) 0.0110(11) 0.0072(10)
O15 0.0353(15) 0.0471(15) 0.084(2) -0.0010(12) 0.0207(14) 0.0092(14)
O16 0.0327(15) 0.0594(18) 0.115(3) 0.0123(13) 0.0231(16) 0.0089(19)
O17 0.0482(17) 0.0341(15) 0.133(3) 0.0165(13) 0.0234(19) 0.0167(16)
O18 0.0450(16) 0.0344(15) 0.117(3) 0.0049(13) 0.0109(16) 0.0090(15)
O19 0.0381(14) 0.0573(16) 0.0547(16) 0.0056(12) 0.0149(12) 0.0051(13)
O20 0.0424(15) 0.0631(17) 0.0486(15) 0.0074(13) -0.0013(12) 0.0090(13)
C16 0.046(2) 0.0358(19) 0.056(2) 0.0113(17) 0.0063(18) 0.0089(17)
C17 0.045(2) 0.053(2) 0.075(3) 0.018(2) 0.000(2) 0.007(2)
C18 0.061(3) 0.060(3) 0.066(3) 0.034(2) 0.002(2) 0.007(2)
C19 0.075(3) 0.039(2) 0.072(3) 0.023(2) 0.014(2) 0.014(2)
C20 0.051(2) 0.045(2) 0.064(3) 0.0120(19) 0.015(2) 0.0100(19)
C21 0.043(2) 0.0350(19) 0.0396(19) 0.0107(16) 0.0095(16) 0.0111(15)
C22 0.042(2) 0.0309(18) 0.0414(19) 0.0065(16) 0.0105(16) 0.0062(15)
C23 0.045(2) 0.0340(19) 0.055(2) 0.0047(17) 0.0159(18) 0.0086(16)
C24 0.038(2) 0.040(2) 0.050(2) 0.0037(17) 0.0170(17) 0.0067(16)
C25 0.0315(19) 0.0391(19) 0.046(2) 0.0062(15) 0.0127(15) 0.0041(15)
C26 0.033(2) 0.049(2) 0.061(2) 0.0096(17) 0.0142(17) 0.0027(18)
C27 0.036(2) 0.047(2) 0.082(3) 0.0186(18) 0.0180(19) 0.007(2)
C28 0.042(2) 0.040(2) 0.066(3) 0.0147(17) 0.0131(18) 0.0093(18)
C29 0.0322(18) 0.0332(18) 0.046(2) 0.0076(15) 0.0108(15) 0.0045(15)
C30 0.0335(18) 0.0367(19) 0.0392(19) 0.0092(15) 0.0087(15) 0.0054(15)
O21 0.065(2) 0.079(2) 0.077(2) -0.0047(18) 0.0171(19) 0.003(2)
O22 0.072(2) 0.0505(17) 0.087(2) 0.0173(15) 0.0254(17) 0.0091(15)
O23 0.0456(16) 0.0439(16) 0.0679(18) 0.0051(13) 0.0177(14) 0.0126(13)

loop_
_atom_type_symbol
_atom_type_description
_atom_type_scat_dispersion_real
_atom_type_scat_dispersion_imag
_atom_type_scat_source
C C 0.0033 0.0016 'International Tables Vol C Tables 4.2.6.8 and 6.1.1.4'
H H 0.0000 0.0000 'International Tables Vol C Tables 4.2.6.8 and 6.1.1.4'
O O 0.0106 0.0060 'International Tables Vol C Tables 4.2.6.8 and 6.1.1.4'
Ca Ca 0.2262 0.3064 'International Tables Vol C Tables 4.2.6.8 and 6.1.1.4'
S S 0.1246 0.1234 'International Tables Vol C Tables 4.2.6.8 and 6.1.1.4'

loop_
_geom_angle_atom_site_label_1
_geom_angle_atom_site_label_2
_geom_angle_atom_site_label_3
_geom_angle
O12 Ca1 O9 166.74(12)
O12 Ca1 O10 79.54(12)
O9 Ca1 O10 87.19(13)
O12 Ca1 O13 78.35(12)
O9 Ca1 O13 113.01(13)
O10 Ca1 O13 142.40(12)
O12 Ca1 O11 95.00(11)
O9 Ca1 O11 81.03(11)
O10 Ca1 O11 72.82(10)
O13 Ca1 O11 79.24(11)
O12 Ca1 O8 82.43(11)
O9 Ca1 O8 94.11(11)
O10 Ca1 O8 74.99(11)
O13 Ca1 O8 130.90(11)
O11 Ca1 O8 147.62(10)
O12 Ca1 O7 113.40(10)
O9 Ca1 O7 77.30(9)
O10 Ca1 O7 142.23(12)
O13 Ca1 O7 75.02(10)
O11 Ca1 O7 136.16(10)
O8 Ca1 O7 72.10(10)
O12 Ca1 H8B 99.3(5)
O9 Ca1 H8B 77.3(5)
O10 Ca1 H8B 76.7(10)
O13 Ca1 H8B 136.9(10)
O11 Ca1 H8B 143.1(10)
O8 Ca1 H8B 17.0(5)
O7 Ca1 H8B 66.5(10)
O12 Ca1 H9B 169.3(9)
O9 Ca1 H9B 15.9(7)
O10 Ca1 H9B 98.9(8)
O13 Ca1 H9B 108.1(10)
O11 Ca1 H9B 94.7(8)
O8 Ca1 H9B 86.9(9)
O7 Ca1 H9B 61.6(7)
H8B Ca1 H9B 70.1(11)
O7 S2 O6 112.63(17)
O7 S2 O5 112.18(16)
O6 S2 O5 111.20(18)
O7 S2 C14 108.38(16)
O6 S2 C14 106.78(16)
O5 S2 C14 105.20(16)
C7 O1 C15 120.8(2)
C11 O3 H3 109.5
C13 O4 H4 109.5
S2 O7 Ca1 141.98(14)
Ca1 O8 H8A 106(3)
Ca1 O8 H8B 102(3)
H8A O8 H8B 114(5)
Ca1 O9 H9A 129(3)
Ca1 O9 H9B 114(3)
H9A O9 H9B 114(5)
Ca1 O10 H10A 117(3)
Ca1 O10 H10B 127(3)
H10A O10 H10B 112(5)
Ca1 O11 H11B 125(3)
Ca1 O11 H11A 128(3)
H11B O11 H11A 104(5)
Ca1 O12 H12A 121(3)
Ca1 O12 H12B 134(4)
H12A O12 H12B 105(5)
Ca1 O13 H13B 122(3)
Ca1 O13 H13A 129(4)
H13B O13 H13A 109(5)
C2 C1 C6 119.9(3)
C2 C1 H1 120.1
C6 C1 H1 120.1
C3 C2 C1 120.7(3)
C3 C2 H2 119.6
C1 C2 H2 119.6
C2 C3 C4 119.9(4)
C2 C3 H3A 120.0
C4 C3 H3A 120.0
C5 C4 C3 120.3(4)
C5 C4 H4A 119.9
C3 C4 H4A 119.9
C4 C5 C6 120.4(3)
C4 C5 H5 119.8
C6 C5 H5 119.8
C5 C6 C1 118.8(3)
C5 C6 C7 120.7(3)
C1 C6 C7 120.4(3)
C8 C7 O1 121.4(3)
C8 C7 C6 126.7(3)
O1 C7 C6 111.8(3)
C7 C8 C9 120.9(3)
C7 C8 H8 119.6
C9 C8 H8 119.6
O2 C9 C8 121.9(3)
O2 C9 C10 121.5(3)
C8 C9 C10 116.5(3)
C15 C10 C11 117.6(3)
C15 C10 C9 120.0(3)
C11 C10 C9 122.4(3)
O3 C11 C12 119.7(3)
O3 C11 C10 119.6(3)
C12 C11 C10 120.7(3)
C11 C12 C13 120.7(3)
C11 C12 H12 119.6
C13 C12 H12 119.6
O4 C13 C12 115.9(3)
O4 C13 C14 123.2(3)
C12 C13 C14 120.8(3)
C15 C14 C13 117.0(3)
C15 C14 S2 120.0(2)
C13 C14 S2 122.9(3)
O1 C15 C10 120.3(3)
O1 C15 C14 116.6(3)
C10 C15 C14 123.1(3)
O19 S1 O20 111.90(16)
O19 S1 O18 112.13(18)
O20 S1 O18 112.59(17)
O19 S1 C29 107.48(15)
O20 S1 C29 107.24(16)
O18 S1 C29 105.01(16)
C22 O14 C30 120.7(3)
C26 O16 H16 109.5
C28 O17 H17 109.5
C17 C16 C21 120.1(3)
C17 C16 H16A 120.0
C21 C16 H16A 120.0
C16 C17 C18 120.5(4)
C16 C17 H17A 119.7
C18 C17 H17A 119.7
C19 C18 C17 119.6(4)
C19 C18 H18 120.2
C17 C18 H18 120.2
C18 C19 C20 120.3(4)
C18 C19 H19 119.9
C20 C19 H19 119.9
C21 C20 C19 120.6(4)
C21 C20 H20 119.7
C19 C20 H20 119.7
C20 C21 C16 118.9(3)
C20 C21 C22 120.7(3)
C16 C21 C22 120.4(3)
C23 C22 O14 121.4(3)
C23 C22 C21 126.8(3)
O14 C22 C21 111.8(3)
C22 C23 C24 121.8(3)
C22 C23 H23 119.1
C24 C23 H23 119.1
O15 C24 C23 123.3(3)
O15 C24 C25 121.3(3)
C23 C24 C25 115.4(3)
C30 C25 C26 118.1(3)
C30 C25 C24 120.1(3)
C26 C25 C24 121.8(3)
O16 C26 C27 119.8(3)
O16 C26 C25 120.0(3)
C27 C26 C25 120.3(3)
C26 C27 C28 120.7(3)
C26 C27 H27 119.6
C28 C27 H27 119.6
O17 C28 C27 116.5(3)
O17 C28 C29 122.3(3)
C27 C28 C29 121.2(3)
C30 C29 C28 116.4(3)
C30 C29 S1 120.7(3)
C28 C29 S1 122.8(3)
O14 C30 C25 120.5(3)
O14 C30 C29 116.2(3)
C25 C30 C29 123.3(3)
H21B O21 H21A 115(5)
H23B O23 H23A 103(5)

loop_
_geom_bond_atom_site_label_1
_geom_bond_atom_site_label_2
_geom_bond_distance
Ca1 O12 2.317(3)
Ca1 O9 2.331(3)
Ca1 O10 2.383(3)
Ca1 O13 2.383(3)
Ca1 O11 2.453(3)
Ca1 O8 2.456(3)
Ca1 O7 2.481(3)
Ca1 H8B 2.74(4)
Ca1 H9B 2.77(4)
S2 O7 1.445(3)
S2 O6 1.446(3)
S2 O5 1.464(3)
S2 C14 1.768(3)
O1 C7 1.359(4)
O1 C15 1.368(4)
O2 C9 1.267(4)
O3 C11 1.351(4)
O3 H3 0.8200
O4 C13 1.340(4)
O4 H4 0.8200
O8 H8A 0.82(3)
O8 H8B 0.82(4)
O9 H9A 0.83(3)
O9 H9B 0.82(3)
O10 H10A 0.82(3)
O10 H10B 0.82(3)
O11 H11B 0.82(3)
O11 H11A 0.82(4)
O12 H12A 0.82(4)
O12 H12B 0.81(3)
O13 H13B 0.82(3)
O13 H13A 0.82(3)
C1 C2 1.381(5)
C1 C6 1.403(4)
C1 H1 0.9300
C2 C3 1.372(5)
C2 H2 0.9300
C3 C4 1.381(5)
C3 H3A 0.9300
C4 C5 1.380(5)
C4 H4A 0.9300
C5 C6 1.391(5)
C5 H5 0.9300
C6 C7 1.468(4)
C7 C8 1.354(4)
C8 C9 1.429(5)
C8 H8 0.9300
C9 C10 1.432(5)
C10 C15 1.389(4)
C10 C11 1.417(5)
C11 C12 1.359(5)
C12 C13 1.391(5)
C12 H12 0.9300
C13 C14 1.409(5)
C14 C15 1.393(4)
S1 O19 1.441(3)
S1 O20 1.448(3)
S1 O18 1.456(3)
S1 C29 1.769(3)
O14 C22 1.363(4)
O14 C30 1.368(4)
O15 C24 1.251(4)
O16 C26 1.344(4)
O16 H16 0.8200
O17 C28 1.345(4)
O17 H17 0.8200
C16 C17 1.375(5)
C16 C21 1.392(5)
C16 H16A 0.9300
C17 C18 1.376(6)
C17 H17A 0.9300
C18 C19 1.372(6)
C18 H18 0.9300
C19 C20 1.378(6)
C19 H19 0.9300
C20 C21 1.377(5)
C20 H20 0.9300
C21 C22 1.474(5)
C22 C23 1.340(5)
C23 C24 1.435(5)
C23 H23 0.9300
C24 C25 1.446(5)
C25 C30 1.387(5)
C25 C26 1.413(5)
C26 C27 1.363(5)
C27 C28 1.393(5)
C27 H27 0.9300
C28 C29 1.412(5)
C29 C30 1.395(4)
O21 H21B 0.82(3)
O21 H21A 0.83(4)
O23 H23B 0.82(4)
O23 H23A 0.82(4)

loop_
_geom_hbond_atom_site_label_D
_geom_hbond_atom_site_label_H
_geom_hbond_atom_site_label_A
_geom_hbond_site_symmetry_A
_geom_hbond_distance_DH
_geom_hbond_distance_HA
_geom_hbond_distance_DA
_geom_hbond_angle_DHA
_geom_hbond_publ_flag
O3 H3 O2 . 0.82 1.85 2.576(4) 147.6 y
O4 H4 O5 . 0.82 1.82 2.579(4) 152.6 y
O8 H8B O17 1_655 0.82(4) 2.20(3) 2.934(4) 149(4) y
O8 H8A O20 2_566 0.82(3) 1.97(3) 2.790(4) 176(5) y
O9 H9B O5 . 0.82(4) 1.99(4) 2.780(4) 163(5) y
O9 H9A O23 2_565 0.83(3) 1.92(3) 2.743(4) 175(5) y
O10 H10B O20 2_566 0.82(3) 2.13(2) 2.874(4) 151(5) y
O10 H10A O22 . 0.82(3) 1.90(3) 2.715(4) 171(5) y
O11 H11B O6 2_565 0.82(3) 2.36(3) 3.024(4) 139(4) y
O11 H11A O19 . 0.82(4) 2.19(4) 3.003(4) 175(5) y
O12 H12B O15 1_665 0.81(3) 1.98(3) 2.771(4) 165(5) y
O12 H12A O21 . 0.82(4) 1.88(4) 2.695(5) 177(4) y
O13 H13B O3 1_455 0.82(4) 2.05(4) 2.867(4) 174(5) y
O13 H13A O23 . 0.82(3) 2.00(3) 2.819(4) 173(5) y
O16 H16 O15 . 0.82 1.83 2.567(4) 148.3 y
O17 H17 O18 . 0.82 1.80 2.556(4) 153.3 y
O21 H21B O18 . 0.82(3) 2.05(4) 2.870(4) 176(5) y
O21 H21A O22 2_566 0.82(3) 2.01(3) 2.826(5) 173(5) y
O23 H23A O2 2_675 0.82(4) 2.00(4) 2.816(4) 171(5) y
O23 H23B O6 . 0.82(4) 1.95(4) 2.755(4) 168(5) y
C12 H12 O11 1_655 0.93 2.55 3.462(5) 167.8 y
C20 H20 O8 1_445 0.93 2.52 3.410(5) 160.8 y

loop_
_geom_torsion_atom_site_label_1
_geom_torsion_atom_site_label_2
_geom_torsion_atom_site_label_3
_geom_torsion_atom_site_label_4
_geom_torsion
O6 S2 O7 Ca1 102.4(3)
O5 S2 O7 Ca1 -23.9(3)
C14 S2 O7 Ca1 -139.7(2)
O12 Ca1 O7 S2 -176.2(2)
O9 Ca1 O7 S2 12.1(3)
O10 Ca1 O7 S2 80.2(3)
O13 Ca1 O7 S2 -106.3(3)
O11 Ca1 O7 S2 -50.2(3)
O8 Ca1 O7 S2 110.7(3)
C6 C1 C2 C3 0.1(5)
C1 C2 C3 C4 0.6(6)
C2 C3 C4 C5 -0.6(6)
C3 C4 C5 C6 -0.1(6)
C4 C5 C6 C1 0.7(5)
C4 C5 C6 C7 179.9(3)
C2 C1 C6 C5 -0.8(5)
C2 C1 C6 C7 -179.9(3)
C15 O1 C7 C8 1.3(5)
C15 O1 C7 C6 -178.5(3)
C5 C6 C7 C8 -174.4(3)
C1 C6 C7 C8 4.7(5)
C5 C6 C7 O1 5.4(4)
C1 C6 C7 O1 -175.5(3)
O1 C7 C8 C9 -1.0(5)
C6 C7 C8 C9 178.8(3)
C7 C8 C9 O2 178.9(3)
C7 C8 C9 C10 -0.4(5)
O2 C9 C10 C15 -177.9(3)
C8 C9 C10 C15 1.3(5)
O2 C9 C10 C11 1.8(5)
C8 C9 C10 C11 -178.9(3)
C15 C10 C11 O3 178.8(3)
C9 C10 C11 O3 -0.9(5)
C15 C10 C11 C12 -0.5(5)
C9 C10 C11 C12 179.8(3)
O3 C11 C12 C13 -177.4(3)
C10 C11 C12 C13 1.9(6)
C11 C12 C13 O4 178.1(4)
C11 C12 C13 C14 -1.0(6)
O4 C13 C14 C15 179.7(3)
C12 C13 C14 C15 -1.3(5)
O4 C13 C14 S2 -3.5(5)
C12 C13 C14 S2 175.5(3)
O7 S2 C14 C15 -63.6(3)
O6 S2 C14 C15 58.0(3)
O5 S2 C14 C15 176.3(3)
O7 S2 C14 C13 119.7(3)
O6 S2 C14 C13 -118.7(3)
O5 S2 C14 C13 -0.5(4)
C7 O1 C15 C10 -0.3(4)
C7 O1 C15 C14 -179.2(3)
C11 C10 C15 O1 179.2(3)
C9 C10 C15 O1 -1.0(5)
C11 C10 C15 C14 -2.0(5)
C9 C10 C15 C14 177.8(3)
C13 C14 C15 O1 -178.3(3)
S2 C14 C15 O1 4.8(4)
C13 C14 C15 C10 2.8(5)
S2 C14 C15 C10 -174.1(3)
C21 C16 C17 C18 -0.9(6)
C16 C17 C18 C19 -0.3(7)
C17 C18 C19 C20 1.5(7)
C18 C19 C20 C21 -1.4(7)
C19 C20 C21 C16 0.2(6)
C19 C20 C21 C22 -179.4(4)
C17 C16 C21 C20 1.0(6)
C17 C16 C21 C22 -179.4(4)
C30 O14 C22 C23 1.6(5)
C30 O14 C22 C21 -178.6(3)
C20 C21 C22 C23 6.8(6)
C16 C21 C22 C23 -172.7(4)
C20 C21 C22 O14 -173.0(3)
C16 C21 C22 O14 7.4(5)
O14 C22 C23 C24 -0.6(5)
C21 C22 C23 C24 179.6(3)
C22 C23 C24 O15 179.0(3)
C22 C23 C24 C25 -1.2(5)
O15 C24 C25 C30 -178.0(3)
C23 C24 C25 C30 2.1(5)
O15 C24 C25 C26 1.0(6)
C23 C24 C25 C26 -178.9(3)
C30 C25 C26 O16 178.1(3)
C24 C25 C26 O16 -1.0(6)
C30 C25 C26 C27 -0.8(6)
C24 C25 C26 C27 -179.9(4)
O16 C26 C27 C28 -177.2(4)
C25 C26 C27 C28 1.6(6)
C26 C27 C28 O17 177.9(4)
C26 C27 C28 C29 -1.4(6)
O17 C28 C29 C30 -178.9(4)
C27 C28 C29 C30 0.3(6)
O17 C28 C29 S1 -1.4(6)
C27 C28 C29 S1 177.9(3)
O19 S1 C29 C30 63.6(3)
O20 S1 C29 C30 -56.9(3)
O18 S1 C29 C30 -176.8(3)
O19 S1 C29 C28 -113.8(3)
O20 S1 C29 C28 125.7(3)
O18 S1 C29 C28 5.7(4)
C22 O14 C30 C25 -0.6(5)
C22 O14 C30 C29 179.4(3)
C26 C25 C30 O14 179.6(3)
C24 C25 C30 O14 -1.2(5)
C26 C25 C30 C29 -0.3(5)
C24 C25 C30 C29 178.8(3)
C28 C29 C30 O14 -179.4(3)
S1 C29 C30 O14 3.0(4)
C28 C29 C30 C25 0.5(5)
S1 C29 C30 C25 -177.1(3)
